data_4124352
loop_
_publ_author_name
'Wang, Xuedong'
'Liao, Qing'
'Li, Hui'
'Bai, Shuming'
'Wu, Yishi'
'Lu, Xiaomei'
'Hu, Huaiyuan'
'Shi, Qiang'
'Fu, Hongbing'

_publ_section_title
;
 Near-Infrared Lasing from Small-Molecule Organic Hemispheres.
;
_journal_issue 29
_journal_name_full 'Journal of the American Chemical Society'
_journal_page_first 9289
_journal_page_last 9295
_journal_paper_doi 10.1021/jacs.5b03051
_journal_volume 137
_journal_year 2015
_chemical_formula_moiety 'C33 H27 N O2'
_chemical_formula_sum 'C33 H27 N O2'
_chemical_formula_weight 469.56
_chemical_name_systematic
; 
 ? 
;
_space_group_IT_number 14
_symmetry_cell_setting monoclinic
_symmetry_space_group_name_Hall '-P 2yn'
_symmetry_space_group_name_H-M 'P 1 21/n 1'
_atom_sites_solution_hydrogens geom
_atom_sites_solution_primary direct
_atom_sites_solution_secondary difmap
_audit_creation_method SHELXL-97
_cell_angle_alpha 90.00
_cell_angle_beta 97.61(3)
_cell_angle_gamma 90.00
_cell_formula_units_Z 4
_cell_length_a 10.002(2)
_cell_length_b 10.071(2)
_cell_length_c 25.105(5)
_cell_measurement_reflns_used 6602
_cell_measurement_temperature 173(2)
_cell_measurement_theta_max 27.47
_cell_measurement_theta_min 2.11
_cell_volume 2506.6(9)
_computing_cell_refinement 'CrystalClear (Rigaku Inc., 2007)'
_computing_data_collection 'CrystalClear (Rigaku Inc., 2007)'
_computing_data_reduction 'CrystalClear (Rigaku Inc., 2007)'
_computing_molecular_graphics 'Olex2 ver 1.1'
_computing_publication_material 'SHELX97 (Sheldrick, 2008)'
_computing_structure_refinement 'Olex2 ver 1.1'
_computing_structure_solution 'SHELXS-97 (Sheldrick, 2008)'
_diffrn_ambient_temperature 173(2)
_diffrn_measured_fraction_theta_full 0.995
_diffrn_measured_fraction_theta_max 0.995
_diffrn_measurement_device_type 'Saturn724+ CCD'
_diffrn_radiation_monochromator graphite
_diffrn_radiation_source 'sealed tube'
_diffrn_radiation_type MoK\a
_diffrn_radiation_wavelength 0.71073
_diffrn_reflns_av_R_equivalents 0.0740
_diffrn_reflns_av_sigmaI/netI 0.0693
_diffrn_reflns_limit_h_max 12
_diffrn_reflns_limit_h_min -12
_diffrn_reflns_limit_k_max 13
_diffrn_reflns_limit_k_min -13
_diffrn_reflns_limit_l_max 20
_diffrn_reflns_limit_l_min -32
_diffrn_reflns_number 18154
_diffrn_reflns_theta_full 27.49
_diffrn_reflns_theta_max 27.49
_diffrn_reflns_theta_min 2.88
_exptl_absorpt_coefficient_mu 0.077
_exptl_absorpt_correction_T_max 1.0000
_exptl_absorpt_correction_T_min 0.5281
_exptl_absorpt_correction_type multi-scan
_exptl_absorpt_process_details 'CrystalClear (Rigaku Inc., 2007)'
_exptl_crystal_colour red
_exptl_crystal_density_diffrn 1.244
_exptl_crystal_density_method 'not measured'
_exptl_crystal_description block
_exptl_crystal_F_000 992
_exptl_crystal_size_max 0.30
_exptl_crystal_size_mid 0.23
_exptl_crystal_size_min 0.13
_refine_diff_density_max 0.251
_refine_diff_density_min -0.176
_refine_diff_density_rms 0.042
_refine_ls_extinction_method none
_refine_ls_goodness_of_fit_ref 1.329
_refine_ls_hydrogen_treatment constr
_refine_ls_matrix_type full
_refine_ls_number_parameters 328
_refine_ls_number_reflns 5706
_refine_ls_number_restraints 0
_refine_ls_restrained_S_all 1.329
_refine_ls_R_factor_all 0.1462
_refine_ls_R_factor_gt 0.1135
_refine_ls_shift/su_max 0.000
_refine_ls_shift/su_mean 0.000
_refine_ls_structure_factor_coef Fsqd
_refine_ls_weighting_details 'calc w=1/[\s^2^(Fo^2^)+(0.0416P)^2^+1.3059P] where P=(Fo^2^+2Fc^2^)/3'
_refine_ls_weighting_scheme calc
_refine_ls_wR_factor_gt 0.1978
_refine_ls_wR_factor_ref 0.2113
_reflns_number_gt 4359
_reflns_number_total 5706
_reflns_threshold_expression >2sigma(I)
_cod_data_source_file ja5b03051_si_002.cif
_cod_data_source_block sa3084a
_cod_original_cell_volume 2506.5(9)
_cod_original_sg_symbol_H-M P21/n
_cod_database_code 4124352

loop_
_symmetry_equiv_pos_as_xyz
'x, y, z'
'-x+1/2, y+1/2, -z+1/2'
'-x, -y, -z'
'x-1/2, -y-1/2, z-1/2'

loop_
_atom_site_label
_atom_site_type_symbol
_atom_site_fract_x
_atom_site_fract_y
_atom_site_fract_z
_atom_site_U_iso_or_equiv
_atom_site_adp_type
_atom_site_occupancy
_atom_site_symmetry_multiplicity
_atom_site_calc_flag
_atom_site_refinement_flags
O1 O -0.3768(3) 0.5417(3) -0.10154(8) 0.0573(7) Uani 1 1 d .
H1 H -0.3178 0.4819 -0.0985 0.086 Uiso 1 1 calc R
O2 O -0.1929(3) 0.3985(3) -0.05702(9) 0.0633(7) Uani 1 1 d .
N1 N 0.3553(3) 0.0960(3) 0.19966(10) 0.0440(7) Uani 1 1 d .
C1 C -0.5738(4) 0.7342(4) -0.09689(14) 0.0516(9) Uani 1 1 d .
H1A H -0.5677 0.6938 -0.1307 0.062 Uiso 1 1 calc R
C2 C -0.6666(4) 0.8306(4) -0.09290(16) 0.0600(10) Uani 1 1 d .
H2 H -0.7240 0.8584 -0.1241 0.072 Uiso 1 1 calc R
C3 C -0.6787(4) 0.8896(4) -0.04328(17) 0.0685(12) Uani 1 1 d .
H3 H -0.7445 0.9567 -0.0409 0.082 Uiso 1 1 calc R
C4 C -0.5967(4) 0.8511(4) 0.00124(16) 0.0665(11) Uani 1 1 d .
H4 H -0.6067 0.8912 0.0348 0.080 Uiso 1 1 calc R
C5 C -0.4969(4) 0.7531(3) -0.00078(14) 0.0476(8) Uani 1 1 d .
C6 C -0.4857(3) 0.6935(3) -0.05080(12) 0.0417(8) Uani 1 1 d .
C7 C -0.3861(3) 0.5939(3) -0.05346(12) 0.0423(8) Uani 1 1 d .
C8 C -0.3019(3) 0.5533(3) -0.00739(12) 0.0409(7) Uani 1 1 d .
C9 C -0.3146(3) 0.6171(3) 0.04172(12) 0.0478(8) Uani 1 1 d .
H9 H -0.2565 0.5921 0.0732 0.057 Uiso 1 1 calc R
C10 C -0.4079(4) 0.7133(4) 0.04494(14) 0.0566(10) Uani 1 1 d .
H10 H -0.4137 0.7548 0.0785 0.068 Uiso 1 1 calc R
C11 C -0.2040(4) 0.4476(3) -0.01188(13) 0.0474(8) Uani 1 1 d .
C12 C -0.1163(3) 0.3981(3) 0.03563(13) 0.0471(8) Uani 1 1 d .
H12 H -0.1256 0.4348 0.0698 0.057 Uiso 1 1 calc R
C13 C -0.0250(3) 0.3043(3) 0.03248(13) 0.0481(8) Uani 1 1 d .
H13 H -0.0184 0.2707 -0.0024 0.058 Uiso 1 1 calc R
C14 C 0.0665(3) 0.2468(3) 0.07641(12) 0.0413(8) Uani 1 1 d .
C15 C 0.0617(3) 0.2763(3) 0.13081(12) 0.0416(8) Uani 1 1 d .
H15 H -0.0074 0.3333 0.1400 0.050 Uiso 1 1 calc R
C16 C 0.1534(3) 0.2257(3) 0.17104(13) 0.0413(8) Uani 1 1 d .
H16 H 0.1468 0.2473 0.2074 0.050 Uiso 1 1 calc R
C17 C 0.2567(3) 0.1424(3) 0.15865(12) 0.0401(7) Uani 1 1 d .
C18 C 0.2617(3) 0.1076(3) 0.10518(12) 0.0428(8) Uani 1 1 d .
H18 H 0.3295 0.0488 0.0961 0.051 Uiso 1 1 calc R
C19 C 0.1670(3) 0.1596(3) 0.06541(13) 0.0454(8) Uani 1 1 d .
H19 H 0.1708 0.1347 0.0291 0.054 Uiso 1 1 calc R
C20 C 0.4287(3) -0.0236(3) 0.19451(12) 0.0383(7) Uani 1 1 d .
C21 C 0.5687(3) -0.0245(3) 0.20748(14) 0.0492(9) Uani 1 1 d .
H21 H 0.6154 0.0558 0.2172 0.059 Uiso 1 1 calc R
C22 C 0.6395(3) -0.1420(3) 0.20617(14) 0.0506(9) Uani 1 1 d .
H22 H 0.7346 -0.1412 0.2159 0.061 Uiso 1 1 calc R
C23 C 0.5756(3) -0.2614(3) 0.19106(12) 0.0393(7) Uani 1 1 d .
C24 C 0.4369(3) -0.2573(3) 0.17749(12) 0.0416(8) Uani 1 1 d .
H24 H 0.3901 -0.3369 0.1666 0.050 Uiso 1 1 calc R
C25 C 0.3648(3) -0.1411(3) 0.17933(13) 0.0429(8) Uani 1 1 d .
H25 H 0.2696 -0.1423 0.1700 0.052 Uiso 1 1 calc R
C26 C 0.6528(3) -0.3891(3) 0.18947(14) 0.0525(9) Uani 1 1 d .
H26A H 0.7466 -0.3695 0.1850 0.079 Uiso 1 1 calc R
H26B H 0.6117 -0.4434 0.1593 0.079 Uiso 1 1 calc R
H26C H 0.6505 -0.4377 0.2231 0.079 Uiso 1 1 calc R
C27 C 0.3972(3) 0.1769(3) 0.24628(12) 0.0385(7) Uani 1 1 d .
C28 C 0.4271(3) 0.3098(3) 0.24138(12) 0.0403(7) Uani 1 1 d .
H28 H 0.4147 0.3517 0.2072 0.048 Uiso 1 1 calc R
C29 C 0.4755(3) 0.3813(3) 0.28711(13) 0.0416(8) Uani 1 1 d .
H29 H 0.4943 0.4732 0.2838 0.050 Uiso 1 1 calc R
C30 C 0.4973(3) 0.3228(3) 0.33739(12) 0.0398(7) Uani 1 1 d .
C31 C 0.4646(3) 0.1897(3) 0.34148(12) 0.0422(8) Uani 1 1 d .
H31 H 0.4769 0.1476 0.3757 0.051 Uiso 1 1 calc R
C32 C 0.4142(3) 0.1173(3) 0.29635(13) 0.0433(8) Uani 1 1 d .
H32 H 0.3913 0.0265 0.2998 0.052 Uiso 1 1 calc R
C33 C 0.5543(4) 0.4005(4) 0.38656(14) 0.0595(10) Uani 1 1 d .
H33A H 0.6482 0.3740 0.3976 0.089 Uiso 1 1 calc R
H33B H 0.5011 0.3825 0.4158 0.089 Uiso 1 1 calc R
H33C H 0.5507 0.4956 0.3782 0.089 Uiso 1 1 calc R

loop_
_atom_site_aniso_label
_atom_site_aniso_U_11
_atom_site_aniso_U_22
_atom_site_aniso_U_33
_atom_site_aniso_U_23
_atom_site_aniso_U_13
_atom_site_aniso_U_12
O1 0.0654(17) 0.0709(18) 0.0344(12) -0.0086(12) 0.0021(11) 0.0183(14)
O2 0.0715(18) 0.0808(18) 0.0359(13) -0.0089(13) 0.0011(12) 0.0250(15)
N1 0.0478(16) 0.0408(15) 0.0405(15) -0.0068(13) -0.0056(12) 0.0050(13)
C1 0.051(2) 0.060(2) 0.0433(19) 0.0049(17) 0.0051(16) 0.0007(18)
C2 0.052(2) 0.071(3) 0.056(2) 0.013(2) 0.0038(18) 0.009(2)
C3 0.067(3) 0.064(2) 0.073(3) -0.002(2) 0.004(2) 0.023(2)
C4 0.074(3) 0.067(3) 0.058(2) -0.007(2) 0.009(2) 0.017(2)
C5 0.049(2) 0.050(2) 0.0448(18) -0.0019(16) 0.0078(15) -0.0005(17)
C6 0.0421(18) 0.0428(18) 0.0411(17) 0.0028(15) 0.0095(14) -0.0052(15)
C7 0.0445(19) 0.0459(18) 0.0370(17) -0.0020(15) 0.0068(14) -0.0045(16)
C8 0.0455(19) 0.0408(18) 0.0364(16) 0.0050(14) 0.0048(14) -0.0033(15)
C9 0.057(2) 0.055(2) 0.0305(16) -0.0008(15) 0.0008(15) 0.0016(18)
C10 0.067(2) 0.061(2) 0.0411(19) -0.0099(18) 0.0061(17) 0.004(2)
C11 0.056(2) 0.052(2) 0.0344(17) 0.0021(16) 0.0053(15) -0.0003(17)
C12 0.054(2) 0.050(2) 0.0360(17) 0.0006(15) 0.0020(15) 0.0021(17)
C13 0.053(2) 0.050(2) 0.0390(18) 0.0010(16) 0.0001(15) 0.0021(17)
C14 0.0461(19) 0.0412(17) 0.0364(16) 0.0043(15) 0.0050(14) 0.0001(15)
C15 0.0424(18) 0.0401(18) 0.0416(17) -0.0016(15) 0.0027(14) 0.0023(15)
C16 0.0439(18) 0.0410(18) 0.0384(17) -0.0062(14) 0.0031(14) 0.0018(15)
C17 0.0456(19) 0.0361(16) 0.0363(16) -0.0008(14) -0.0024(14) -0.0008(14)
C18 0.0422(18) 0.0459(18) 0.0403(17) -0.0010(15) 0.0058(14) 0.0037(15)
C19 0.056(2) 0.0457(18) 0.0343(16) -0.0036(15) 0.0062(15) -0.0004(17)
C20 0.0401(17) 0.0375(16) 0.0363(16) -0.0015(14) 0.0010(13) 0.0014(14)
C21 0.0413(19) 0.0445(19) 0.060(2) -0.0063(17) -0.0020(16) -0.0059(16)
C22 0.0356(18) 0.055(2) 0.058(2) -0.0034(18) -0.0030(15) 0.0021(16)
C23 0.0386(18) 0.0477(18) 0.0315(15) 0.0011(14) 0.0045(13) 0.0041(15)
C24 0.0387(17) 0.0421(18) 0.0437(18) -0.0076(15) 0.0049(14) -0.0055(15)
C25 0.0335(17) 0.0459(19) 0.0488(19) -0.0071(16) 0.0034(14) 0.0000(15)
C26 0.048(2) 0.055(2) 0.054(2) 0.0049(18) 0.0043(17) 0.0092(17)
C27 0.0375(17) 0.0402(17) 0.0367(16) -0.0034(14) 0.0011(13) 0.0027(14)
C28 0.0452(18) 0.0423(17) 0.0341(16) 0.0014(14) 0.0078(13) -0.0024(15)
C29 0.0382(17) 0.0410(17) 0.0461(18) -0.0028(15) 0.0075(14) -0.0031(15)
C30 0.0314(16) 0.0487(19) 0.0390(17) -0.0094(15) 0.0038(13) 0.0022(15)
C31 0.0391(17) 0.052(2) 0.0348(16) 0.0026(15) 0.0033(13) 0.0045(16)
C32 0.0473(19) 0.0364(17) 0.0453(18) 0.0026(15) 0.0030(15) -0.0001(15)
C33 0.067(2) 0.062(2) 0.045(2) -0.0147(18) -0.0088(18) 0.008(2)

loop_
_atom_type_symbol
_atom_type_description
_atom_type_scat_dispersion_real
_atom_type_scat_dispersion_imag
_atom_type_scat_source
C C 0.0033 0.0016 'International Tables Vol C Tables 4.2.6.8 and 6.1.1.4'
H H 0.0000 0.0000 'International Tables Vol C Tables 4.2.6.8 and 6.1.1.4'
N N 0.0061 0.0033 'International Tables Vol C Tables 4.2.6.8 and 6.1.1.4'
O O 0.0106 0.0060 'International Tables Vol C Tables 4.2.6.8 and 6.1.1.4'

loop_
_geom_angle_atom_site_label_1
_geom_angle_atom_site_label_2
_geom_angle_atom_site_label_3
_geom_angle
C7 O1 H1 109.5
C17 N1 C20 122.2(3)
C17 N1 C27 120.4(3)
C20 N1 C27 117.0(2)
C2 C1 C6 120.2(3)
C2 C1 H1A 119.9
C6 C1 H1A 119.9
C1 C2 C3 120.7(4)
C1 C2 H2 119.6
C3 C2 H2 119.6
C4 C3 C2 119.9(4)
C4 C3 H3 120.0
C2 C3 H3 120.0
C3 C4 C5 121.7(4)
C3 C4 H4 119.1
C5 C4 H4 119.1
C4 C5 C6 118.1(3)
C4 C5 C10 122.8(3)
C6 C5 C10 119.1(3)
C5 C6 C1 119.3(3)
C5 C6 C7 118.8(3)
C1 C6 C7 121.9(3)
O1 C7 C8 121.8(3)
O1 C7 C6 117.1(3)
C8 C7 C6 121.1(3)
C7 C8 C9 118.4(3)
C7 C8 C11 119.1(3)
C9 C8 C11 122.6(3)
C10 C9 C8 121.3(3)
C10 C9 H9 119.3
C8 C9 H9 119.3
C9 C10 C5 121.3(3)
C9 C10 H10 119.4
C5 C10 H10 119.4
O2 C11 C8 119.8(3)
O2 C11 C12 119.0(3)
C8 C11 C12 121.2(3)
C13 C12 C11 122.4(3)
C13 C12 H12 118.8
C11 C12 H12 118.8
C12 C13 C14 127.4(3)
C12 C13 H13 116.3
C14 C13 H13 116.3
C19 C14 C15 116.5(3)
C19 C14 C13 119.9(3)
C15 C14 C13 123.6(3)
C16 C15 C14 122.2(3)
C16 C15 H15 118.9
C14 C15 H15 118.9
C15 C16 C17 120.1(3)
C15 C16 H16 119.9
C17 C16 H16 119.9
C18 C17 C16 119.1(3)
C18 C17 N1 120.6(3)
C16 C17 N1 120.2(3)
C19 C18 C17 119.4(3)
C19 C18 H18 120.3
C17 C18 H18 120.3
C18 C19 C14 122.6(3)
C18 C19 H19 118.7
C14 C19 H19 118.7
C25 C20 C21 118.3(3)
C25 C20 N1 121.8(3)
C21 C20 N1 119.8(3)
C22 C21 C20 120.1(3)
C22 C21 H21 119.9
C20 C21 H21 119.9
C21 C22 C23 121.9(3)
C21 C22 H22 119.0
C23 C22 H22 119.0
C24 C23 C22 116.8(3)
C24 C23 C26 121.4(3)
C22 C23 C26 121.9(3)
C25 C24 C23 121.9(3)
C25 C24 H24 119.0
C23 C24 H24 119.0
C20 C25 C24 121.0(3)
C20 C25 H25 119.5
C24 C25 H25 119.5
C23 C26 H26A 109.5
C23 C26 H26B 109.5
H26A C26 H26B 109.5
C23 C26 H26C 109.5
H26A C26 H26C 109.5
H26B C26 H26C 109.5
C28 C27 C32 120.0(3)
C28 C27 N1 121.2(3)
C32 C27 N1 118.7(3)
C27 C28 C29 119.1(3)
C27 C28 H28 120.5
C29 C28 H28 120.5
C30 C29 C28 122.0(3)
C30 C29 H29 119.0
C28 C29 H29 119.0
C29 C30 C31 118.0(3)
C29 C30 C33 121.5(3)
C31 C30 C33 120.6(3)
C32 C31 C30 120.8(3)
C32 C31 H31 119.6
C30 C31 H31 119.6
C27 C32 C31 120.2(3)
C27 C32 H32 119.9
C31 C32 H32 119.9
C30 C33 H33A 109.5
C30 C33 H33B 109.5
H33A C33 H33B 109.5
C30 C33 H33C 109.5
H33A C33 H33C 109.5
H33B C33 H33C 109.5

loop_
_geom_bond_atom_site_label_1
_geom_bond_atom_site_label_2
_geom_bond_distance
O1 C7 1.331(4)
O1 H1 0.8400
O2 C11 1.255(4)
N1 C17 1.408(4)
N1 C20 1.425(4)
N1 C27 1.442(4)
C1 C2 1.356(5)
C1 C6 1.419(4)
C1 H1A 0.9500
C2 C3 1.400(5)
C2 H2 0.9500
C3 C4 1.352(5)
C3 H3 0.9500
C4 C5 1.409(5)
C4 H4 0.9500
C5 C6 1.410(4)
C5 C10 1.414(5)
C6 C7 1.421(4)
C7 C8 1.399(4)
C8 C9 1.411(4)
C8 C11 1.461(5)
C9 C10 1.355(5)
C9 H9 0.9500
C10 H10 0.9500
C11 C12 1.470(4)
C12 C13 1.324(5)
C12 H12 0.9500
C13 C14 1.457(4)
C13 H13 0.9500
C14 C19 1.389(4)
C14 C15 1.405(4)
C15 C16 1.369(4)
C15 H15 0.9500
C16 C17 1.398(4)
C16 H16 0.9500
C17 C18 1.395(4)
C18 C19 1.385(4)
C18 H18 0.9500
C19 H19 0.9500
C20 C25 1.375(4)
C20 C21 1.395(4)
C21 C22 1.382(5)
C21 H21 0.9500
C22 C23 1.391(4)
C22 H22 0.9500
C23 C24 1.385(4)
C23 C26 1.503(4)
C24 C25 1.378(4)
C24 H24 0.9500
C25 H25 0.9500
C26 H26A 0.9800
C26 H26B 0.9800
C26 H26C 0.9800
C27 C28 1.381(4)
C27 C32 1.382(4)
C28 C29 1.387(4)
C28 H28 0.9500
C29 C30 1.384(4)
C29 H29 0.9500
C30 C31 1.387(4)
C30 C33 1.508(4)
C31 C32 1.385(4)
C31 H31 0.9500
C32 H32 0.9500
C33 H33A 0.9800
C33 H33B 0.9800
C33 H33C 0.9800

loop_
_geom_torsion_atom_site_label_1
_geom_torsion_atom_site_label_2
_geom_torsion_atom_site_label_3
_geom_torsion_atom_site_label_4
_geom_torsion
C6 C1 C2 C3 -1.1(6)
C1 C2 C3 C4 0.4(6)
C2 C3 C4 C5 0.8(7)
C3 C4 C5 C6 -1.1(6)
C3 C4 C5 C10 178.5(4)
C4 C5 C6 C1 0.3(5)
C10 C5 C6 C1 -179.3(3)
C4 C5 C6 C7 -179.6(3)
C10 C5 C6 C7 0.8(5)
C2 C1 C6 C5 0.8(5)
C2 C1 C6 C7 -179.3(3)
C5 C6 C7 O1 -178.7(3)
C1 C6 C7 O1 1.3(5)
C5 C6 C7 C8 1.1(5)
C1 C6 C7 C8 -178.8(3)
O1 C7 C8 C9 177.6(3)
C6 C7 C8 C9 -2.3(5)
O1 C7 C8 C11 -2.1(5)
C6 C7 C8 C11 178.0(3)
C7 C8 C9 C10 1.6(5)
C11 C8 C9 C10 -178.8(3)
C8 C9 C10 C5 0.4(6)
C4 C5 C10 C9 178.9(4)
C6 C5 C10 C9 -1.5(6)
C7 C8 C11 O2 2.9(5)
C9 C8 C11 O2 -176.8(3)
C7 C8 C11 C12 -177.9(3)
C9 C8 C11 C12 2.5(5)
O2 C11 C12 C13 0.6(5)
C8 C11 C12 C13 -178.6(3)
C11 C12 C13 C14 -179.5(3)
C12 C13 C14 C19 -172.7(3)
C12 C13 C14 C15 6.0(6)
C19 C14 C15 C16 2.0(5)
C13 C14 C15 C16 -176.7(3)
C14 C15 C16 C17 0.4(5)
C15 C16 C17 C18 -2.5(5)
C15 C16 C17 N1 176.6(3)
C20 N1 C17 C18 -25.7(5)
C27 N1 C17 C18 146.9(3)
C20 N1 C17 C16 155.3(3)
C27 N1 C17 C16 -32.2(4)
C16 C17 C18 C19 2.0(5)
N1 C17 C18 C19 -177.1(3)
C17 C18 C19 C14 0.6(5)
C15 C14 C19 C18 -2.5(5)
C13 C14 C19 C18 176.2(3)
C17 N1 C20 C25 -51.0(4)
C27 N1 C20 C25 136.2(3)
C17 N1 C20 C21 132.1(3)
C27 N1 C20 C21 -40.7(4)
C25 C20 C21 C22 -1.6(5)
N1 C20 C21 C22 175.5(3)
C20 C21 C22 C23 1.4(5)
C21 C22 C23 C24 -0.2(5)
C21 C22 C23 C26 179.8(3)
C22 C23 C24 C25 -0.7(5)
C26 C23 C24 C25 179.3(3)
C21 C20 C25 C24 0.7(5)
N1 C20 C25 C24 -176.3(3)
C23 C24 C25 C20 0.4(5)
C17 N1 C27 C28 -46.2(4)
C20 N1 C27 C28 126.8(3)
C17 N1 C27 C32 137.2(3)
C20 N1 C27 C32 -49.8(4)
C32 C27 C28 C29 0.7(5)
N1 C27 C28 C29 -175.8(3)
C27 C28 C29 C30 1.3(5)
C28 C29 C30 C31 -2.3(5)
C28 C29 C30 C33 177.9(3)
C29 C30 C31 C32 1.3(5)
C33 C30 C31 C32 -179.0(3)
C28 C27 C32 C31 -1.7(5)
N1 C27 C32 C31 174.9(3)
C30 C31 C32 C27 0.7(5)
